data_7705682
loop_
_publ_author_name
'Wilson, Daniel W. N.'
'Myers, William K.'
'Goicoechea, Jose M.'

_publ_section_title
;
 Synthesis and decarbonylation chemistry of gallium phosphaketenes.
;
_journal_issue 43
_journal_name_full 'Dalton transactions (Cambridge, England : 2003)'
_journal_page_first 15249
_journal_page_last 15255
_journal_paper_doi 10.1039/d0dt03174g
_journal_volume 49
_journal_year 2020
_chemical_formula_moiety 'C70 H86 Ga2 N5 P, 2(C7 H8)'
_chemical_formula_sum 'C84 H102 Ga2 N5 P'
_chemical_formula_weight 1352.11
_chemical_name_systematic
;
 {[(NDipp)C(CH3)]2CH}GaPGa[(NDipp)2C12H5]*2tol
;
_space_group_crystal_system orthorhombic
_space_group_IT_number 61
_space_group_name_Hall '-P 2ac 2ab'
_space_group_name_H-M_alt 'P b c a'
_atom_sites_solution_hydrogens geom
_audit_creation_method SHELXL-2018/1
_audit_update_record
;
2020-08-25 deposited with the CCDC.	2020-10-13 downloaded from the CCDC.
;
_cell_angle_alpha 90
_cell_angle_beta 90
_cell_angle_gamma 90
_cell_formula_units_Z 8
_cell_length_a 27.3275(2)
_cell_length_b 17.6404(2)
_cell_length_c 31.0011(3)
_cell_measurement_reflns_used 25613
_cell_measurement_temperature 150(2)
_cell_measurement_theta_max 76.4630
_cell_measurement_theta_min 2.8520
_cell_volume 14944.6(2)
_computing_cell_refinement 'CrysAlisPro 1.171.39.46e (Rigaku OD, 2018)'
_computing_data_collection 'CrysAlisPro 1.171.39.46e (Rigaku OD, 2018)'
_computing_data_reduction 'CrysAlisPro 1.171.39.46e (Rigaku OD, 2018)'
_computing_structure_refinement 'SHELXL-2018/1 (Sheldrick, 2018)'
_computing_structure_solution 'SHELXT 2018/2 (Sheldrick, 2018)'
_diffrn_ambient_temperature 150(2)
_diffrn_detector 'CCD plate'
_diffrn_detector_area_resol_mean 10.5035
_diffrn_detector_type Atlas
_diffrn_measured_fraction_theta_full 1.000
_diffrn_measured_fraction_theta_max 0.995
_diffrn_measurement_device 'four-circle diffractometer'
_diffrn_measurement_device_type 'SuperNova, Dual, Cu at home/near, Atlas'
_diffrn_measurement_method '\w scans'
_diffrn_radiation_type CuK\a
_diffrn_radiation_wavelength 1.54184
_diffrn_reflns_av_R_equivalents 0.0656
_diffrn_reflns_av_unetI/netI 0.0314
_diffrn_reflns_Laue_measured_fraction_full 1.000
_diffrn_reflns_Laue_measured_fraction_max 0.995
_diffrn_reflns_limit_h_max 27
_diffrn_reflns_limit_h_min -34
_diffrn_reflns_limit_k_max 22
_diffrn_reflns_limit_k_min -22
_diffrn_reflns_limit_l_max 39
_diffrn_reflns_limit_l_min -38
_diffrn_reflns_number 136257
_diffrn_reflns_point_group_measured_fraction_full 1.000
_diffrn_reflns_point_group_measured_fraction_max 0.995
_diffrn_reflns_theta_full 67.684
_diffrn_reflns_theta_max 77.479
_diffrn_reflns_theta_min 2.851
_diffrn_source 'micro-focus sealed X-ray tube'
_diffrn_source_type 'SuperNova (Cu) X-ray Source'
_exptl_absorpt_coefficient_mu 1.432
_exptl_absorpt_correction_T_max 1.00000
_exptl_absorpt_correction_T_min 0.79197
_exptl_absorpt_correction_type multi-scan
_exptl_absorpt_process_details
;
CrysAlisPro 1.171.39.46e (Rigaku Oxford Diffraction, 2018)
Empirical absorption correction using spherical harmonics,
 implemented in SCALE3 ABSPACK scaling algorithm.
;
_exptl_crystal_colour 'dark red'
_exptl_crystal_density_diffrn 1.202
_exptl_crystal_description needle
_exptl_crystal_F_000 5744
_exptl_crystal_size_max 0.140
_exptl_crystal_size_mid 0.040
_exptl_crystal_size_min 0.020
_refine_diff_density_max 0.582
_refine_diff_density_min -0.458
_refine_diff_density_rms 0.055
_refine_ls_extinction_method none
_refine_ls_goodness_of_fit_ref 1.036
_refine_ls_hydrogen_treatment constr
_refine_ls_matrix_type full
_refine_ls_number_parameters 827
_refine_ls_number_reflns 15813
_refine_ls_number_restraints 0
_refine_ls_restrained_S_all 1.036
_refine_ls_R_factor_all 0.0613
_refine_ls_R_factor_gt 0.0412
_refine_ls_shift/su_max 0.002
_refine_ls_shift/su_mean 0.000
_refine_ls_structure_factor_coef Fsqd
_refine_ls_weighting_details 'w=1/[\s^2^(Fo^2^)+(0.0484P)^2^+11.7582P] where P=(Fo^2^+2Fc^2^)/3'
_refine_ls_weighting_scheme calc
_refine_ls_wR_factor_gt 0.1001
_refine_ls_wR_factor_ref 0.1108
_reflns_Friedel_coverage 0.000
_reflns_number_gt 12077
_reflns_number_total 15813
_reflns_threshold_expression 'I > 2\s(I)'
_cod_data_source_file d0dt03174g2.cif
_cod_data_source_block DW437B
_cod_depositor_comments 'Adding full bibliography for 7705675--7705683.cif.'
_cod_database_code 7705682
_shelx_shelxl_version_number 2018/1
_shelx_space_group_comment
;
The symmetry employed for this shelxl refinement is uniquely defined
by the following loop, which should always be used as a source of
symmetry information in preference to the above space-group names.
They are only intended as comments.
;
_shelx_estimated_absorpt_t_min 0.825
_shelx_estimated_absorpt_t_max 0.972

loop_
_space_group_symop_operation_xyz
'x, y, z'
'-x+1/2, -y, z+1/2'
'x+1/2, -y+1/2, -z'
'-x, y+1/2, -z+1/2'
'-x, -y, -z'
'x-1/2, y, -z-1/2'
'-x-1/2, y-1/2, z'
'x, -y-1/2, z-1/2'

loop_
_atom_site_label
_atom_site_type_symbol
_atom_site_fract_x
_atom_site_fract_y
_atom_site_fract_z
_atom_site_U_iso_or_equiv
_atom_site_adp_type
_atom_site_occupancy
_atom_site_site_symmetry_order
_atom_site_calc_flag
_atom_site_refinement_flags_posn
_atom_site_refinement_flags_adp
_atom_site_refinement_flags_occupancy
_atom_site_disorder_assembly
_atom_site_disorder_group
Ga1 Ga 0.33655(2) 0.15145(2) 0.26036(2) 0.02382(7) Uani 1 1 d . . . . .
Ga2 Ga 0.31819(2) 0.23927(2) 0.36689(2) 0.02338(7) Uani 1 1 d . . . . .
N1 N 0.30045(7) 0.16465(11) 0.20811(6) 0.0256(4) Uani 1 1 d . . . . .
N2 N 0.38167(7) 0.09123(11) 0.22945(6) 0.0258(4) Uani 1 1 d . . . . .
N3 N 0.28153(7) 0.22767(10) 0.42100(6) 0.0268(4) Uani 1 1 d . . . . .
N4 N 0.37357(7) 0.29274(11) 0.39353(6) 0.0268(4) Uani 1 1 d . . . . .
N5 N 0.28212(7) 0.32989(10) 0.33876(6) 0.0262(4) Uani 1 1 d . . . . .
P1 P 0.32011(3) 0.13259(3) 0.32925(2) 0.03296(14) Uani 1 1 d . . . . .
C1 C 0.32279(8) 0.12033(13) 0.17663(7) 0.0270(5) Uani 1 1 d . . . . .
C2 C 0.36491(8) 0.08204(13) 0.18767(7) 0.0271(5) Uani 1 1 d . . . . .
C3 C 0.37843(9) 0.03055(14) 0.15264(8) 0.0299(5) Uani 1 1 d . . . . .
C4 C 0.34125(9) 0.03963(14) 0.12093(8) 0.0316(5) Uani 1 1 d . . . . .
C5 C 0.30600(9) 0.09516(13) 0.13414(8) 0.0301(5) Uani 1 1 d . . . . .
C6 C 0.26645(10) 0.10722(15) 0.10756(8) 0.0370(6) Uani 1 1 d . . . . .
H6 H 0.242323 0.143876 0.114762 0.044 Uiso 1 1 calc R U . . .
C7 C 0.26237(11) 0.06359(17) 0.06897(9) 0.0456(7) Uani 1 1 d . . . . .
H7 H 0.234883 0.071772 0.050799 0.055 Uiso 1 1 calc R U . . .
C8 C 0.29617(12) 0.01062(17) 0.05696(8) 0.0448(7) Uani 1 1 d . . . . .
H8 H 0.291832 -0.017205 0.031002 0.054 Uiso 1 1 calc R U . . .
C9 C 0.33797(10) -0.00292(15) 0.08340(8) 0.0374(6) Uani 1 1 d . . . . .
C10 C 0.37553(11) -0.05785(16) 0.07667(9) 0.0431(6) Uani 1 1 d . . . . .
H10 H 0.375045 -0.088764 0.051583 0.052 Uiso 1 1 calc R U . . .
C11 C 0.41223(11) -0.06606(16) 0.10629(9) 0.0424(6) Uani 1 1 d . . . . .
H11 H 0.437250 -0.102240 0.100923 0.051 Uiso 1 1 calc R U . . .
C12 C 0.41434(9) -0.02238(14) 0.14487(8) 0.0350(5) Uani 1 1 d . . . . .
H12 H 0.440168 -0.029679 0.164960 0.042 Uiso 1 1 calc R U . . .
C13 C 0.26184(8) 0.21437(13) 0.19480(7) 0.0282(5) Uani 1 1 d . . . . .
C14 C 0.21327(9) 0.19810(14) 0.20711(8) 0.0322(5) Uani 1 1 d . . . . .
C15 C 0.17653(10) 0.24675(17) 0.19272(10) 0.0460(7) Uani 1 1 d . . . . .
H15 H 0.143585 0.236675 0.200637 0.055 Uiso 1 1 calc R U . . .
C16 C 0.18658(12) 0.30916(18) 0.16731(10) 0.0530(8) Uani 1 1 d . . . . .
H16 H 0.160836 0.341429 0.157977 0.064 Uiso 1 1 calc R U . . .
C17 C 0.23388(12) 0.32413(16) 0.15569(9) 0.0475(7) Uani 1 1 d . . . . .
H17 H 0.240636 0.367213 0.138299 0.057 Uiso 1 1 calc R U . . .
C18 C 0.27238(10) 0.27775(14) 0.16872(8) 0.0345(5) Uani 1 1 d . . . . .
C19 C 0.20135(9) 0.12898(15) 0.23408(9) 0.0355(5) Uani 1 1 d . . . . .
H19 H 0.224527 0.127785 0.259033 0.043 Uiso 1 1 calc R U . . .
C20 C 0.14915(11) 0.1312(2) 0.25212(11) 0.0540(8) Uani 1 1 d . . . . .
H20A H 0.143578 0.179811 0.266574 0.081 Uiso 1 1 calc R U . . .
H20B H 0.144806 0.089787 0.272865 0.081 Uiso 1 1 calc R U . . .
H20C H 0.125677 0.125287 0.228453 0.081 Uiso 1 1 calc R U . . .
C21 C 0.20786(11) 0.05524(16) 0.20854(9) 0.0437(6) Uani 1 1 d . . . . .
H21A H 0.187180 0.056634 0.182731 0.065 Uiso 1 1 calc R U . . .
H21B H 0.198365 0.012079 0.226604 0.065 Uiso 1 1 calc R U . . .
H21C H 0.242205 0.049860 0.199973 0.065 Uiso 1 1 calc R U . . .
C22 C 0.32405(11) 0.29745(16) 0.15541(9) 0.0422(6) Uani 1 1 d . . . . .
H22 H 0.344523 0.250678 0.157915 0.051 Uiso 1 1 calc R U . . .
C23 C 0.34554(15) 0.3571(3) 0.18449(15) 0.0821(13) Uani 1 1 d . . . . .
H23A H 0.326065 0.403568 0.182400 0.123 Uiso 1 1 calc R U . . .
H23B H 0.379295 0.367648 0.175669 0.123 Uiso 1 1 calc R U . . .
H23C H 0.345270 0.338817 0.214348 0.123 Uiso 1 1 calc R U . . .
C24 C 0.32687(18) 0.3254(4) 0.10900(13) 0.110(2) Uani 1 1 d . . . . .
H24A H 0.311968 0.375767 0.106957 0.165 Uiso 1 1 calc R U . . .
H24B H 0.309262 0.290095 0.090146 0.165 Uiso 1 1 calc R U . . .
H24C H 0.361211 0.328203 0.100024 0.165 Uiso 1 1 calc R U . . .
C25 C 0.43008(8) 0.06888(13) 0.24189(7) 0.0276(5) Uani 1 1 d . . . . .
C26 C 0.43689(8) 0.00351(14) 0.26681(8) 0.0311(5) Uani 1 1 d . . . . .
C28 C 0.48407(9) -0.01398(16) 0.28118(9) 0.0399(6) Uani 1 1 d . . . . .
H28 H 0.489357 -0.058521 0.297760 0.048 Uiso 1 1 calc R U . . .
C29 C 0.52322(9) 0.03304(17) 0.27147(9) 0.0431(6) Uani 1 1 d . . . . .
H29 H 0.554920 0.021449 0.282187 0.052 Uiso 1 1 calc R U . . .
C30 C 0.51628(9) 0.09622(16) 0.24644(9) 0.0396(6) Uani 1 1 d . . . . .
H30 H 0.543429 0.127755 0.239762 0.048 Uiso 1 1 calc R U . . .
C31 C 0.46990(9) 0.11507(14) 0.23056(8) 0.0319(5) Uani 1 1 d . . . . .
C32 C 0.39470(9) -0.04927(15) 0.27789(9) 0.0356(5) Uani 1 1 d . . . . .
H32 H 0.364004 -0.025295 0.266842 0.043 Uiso 1 1 calc R U . . .
C33 C 0.38881(11) -0.05956(17) 0.32622(9) 0.0472(7) Uani 1 1 d . . . . .
H33A H 0.417535 -0.085876 0.337797 0.071 Uiso 1 1 calc R U . . .
H33B H 0.359391 -0.089639 0.332030 0.071 Uiso 1 1 calc R U . . .
H33C H 0.385709 -0.009824 0.340027 0.071 Uiso 1 1 calc R U . . .
C35 C 0.40019(13) -0.12552(18) 0.25543(11) 0.0567(8) Uani 1 1 d . . . . .
H35A H 0.403059 -0.117605 0.224240 0.085 Uiso 1 1 calc R U . . .
H35B H 0.371411 -0.156933 0.261466 0.085 Uiso 1 1 calc R U . . .
H35C H 0.429614 -0.151119 0.266111 0.085 Uiso 1 1 calc R U . . .
C36 C 0.46331(10) 0.18609(15) 0.20366(9) 0.0399(6) Uani 1 1 d . . . . .
H36 H 0.431562 0.181604 0.187819 0.048 Uiso 1 1 calc R U . . .
C37 C 0.46041(15) 0.25533(18) 0.23248(13) 0.0661(10) Uani 1 1 d . . . . .
H37A H 0.433821 0.248797 0.253357 0.099 Uiso 1 1 calc R U . . .
H37B H 0.454083 0.300363 0.214823 0.099 Uiso 1 1 calc R U . . .
H37C H 0.491461 0.261617 0.247885 0.099 Uiso 1 1 calc R U . . .
C38 C 0.50419(13) 0.1970(2) 0.17010(12) 0.0630(9) Uani 1 1 d . . . . .
H38A H 0.535370 0.205611 0.184936 0.095 Uiso 1 1 calc R U . . .
H38B H 0.496550 0.240839 0.151891 0.095 Uiso 1 1 calc R U . . .
H38C H 0.506705 0.151495 0.152101 0.095 Uiso 1 1 calc R U . . .
C39 C 0.28842(9) 0.27366(13) 0.45467(8) 0.0312(5) Uani 1 1 d . . . . .
C40 C 0.32757(9) 0.32493(13) 0.45762(8) 0.0324(5) Uani 1 1 d . . . . .
H40 H 0.325455 0.361685 0.479942 0.039 Uiso 1 1 calc R U . . .
C41 C 0.36946(9) 0.32830(13) 0.43150(8) 0.0302(5) Uani 1 1 d . . . . .
C42 C 0.25325(11) 0.27187(16) 0.49231(8) 0.0426(6) Uani 1 1 d . . . . .
H42A H 0.223044 0.298429 0.484440 0.064 Uiso 1 1 calc R U . . .
H42B H 0.268254 0.296902 0.517241 0.064 Uiso 1 1 calc R U . . .
H42C H 0.245662 0.219128 0.499643 0.064 Uiso 1 1 calc R U . . .
C43 C 0.41201(10) 0.37432(14) 0.44867(9) 0.0373(6) Uani 1 1 d . . . . .
H43A H 0.440990 0.341859 0.451003 0.056 Uiso 1 1 calc R U . . .
H43B H 0.403676 0.394502 0.477186 0.056 Uiso 1 1 calc R U . . .
H43C H 0.418884 0.416358 0.428912 0.056 Uiso 1 1 calc R U . . .
C44 C 0.24648(9) 0.16647(13) 0.42537(7) 0.0286(5) Uani 1 1 d . . . . .
C45 C 0.26317(9) 0.09556(14) 0.44048(7) 0.0309(5) Uani 1 1 d . . . . .
C46 C 0.22873(10) 0.03770(14) 0.44530(8) 0.0360(6) Uani 1 1 d . . . . .
H46 H 0.239188 -0.010471 0.455428 0.043 Uiso 1 1 calc R U . . .
C47 C 0.18002(10) 0.04857(15) 0.43577(9) 0.0393(6) Uani 1 1 d . . . . .
H47 H 0.157209 0.008535 0.439736 0.047 Uiso 1 1 calc R U . . .
C48 C 0.16450(10) 0.11816(15) 0.42038(9) 0.0382(6) Uani 1 1 d . . . . .
H48 H 0.130906 0.125369 0.413642 0.046 Uiso 1 1 calc R U . . .
C49 C 0.19730(9) 0.17799(14) 0.41456(8) 0.0320(5) Uani 1 1 d . . . . .
C50 C 0.31641(10) 0.08188(15) 0.45232(8) 0.0371(6) Uani 1 1 d . . . . .
H50 H 0.336540 0.120236 0.436521 0.045 Uiso 1 1 calc R U . . .
C51 C 0.33459(13) 0.00350(19) 0.43895(11) 0.0575(8) Uani 1 1 d . . . . .
H51A H 0.317956 -0.035284 0.456187 0.086 Uiso 1 1 calc R U . . .
H51B H 0.369970 0.000211 0.443751 0.086 Uiso 1 1 calc R U . . .
H51C H 0.327508 -0.004747 0.408313 0.086 Uiso 1 1 calc R U . . .
C52 C 0.32482(12) 0.0941(2) 0.50055(10) 0.0561(8) Uani 1 1 d . . . . .
H52A H 0.315803 0.146140 0.508268 0.084 Uiso 1 1 calc R U . . .
H52B H 0.359422 0.085631 0.507325 0.084 Uiso 1 1 calc R U . . .
H52C H 0.304644 0.058409 0.516982 0.084 Uiso 1 1 calc R U . . .
C53 C 0.17912(9) 0.25094(15) 0.39453(9) 0.0376(6) Uani 1 1 d . . . . .
H53 H 0.206597 0.288365 0.395072 0.045 Uiso 1 1 calc R U . . .
C54 C 0.16597(11) 0.23572(18) 0.34735(10) 0.0487(7) Uani 1 1 d . . . . .
H54A H 0.193655 0.211191 0.332898 0.073 Uiso 1 1 calc R U . . .
H54B H 0.158533 0.283784 0.332920 0.073 Uiso 1 1 calc R U . . .
H54C H 0.137299 0.202430 0.346016 0.073 Uiso 1 1 calc R U . . .
C55 C 0.13565(12) 0.28588(18) 0.41870(11) 0.0536(8) Uani 1 1 d . . . . .
H55A H 0.107673 0.251204 0.417398 0.080 Uiso 1 1 calc R U . . .
H55B H 0.126799 0.334250 0.405253 0.080 Uiso 1 1 calc R U . . .
H55C H 0.144709 0.294508 0.448890 0.080 Uiso 1 1 calc R U . . .
C56 C 0.42141(8) 0.29318(14) 0.37255(8) 0.0299(5) Uani 1 1 d . . . . .
C57 C 0.45223(9) 0.23017(14) 0.37841(9) 0.0346(5) Uani 1 1 d . . . . .
C58 C 0.49886(10) 0.23303(17) 0.35976(10) 0.0450(7) Uani 1 1 d . . . . .
H58 H 0.520639 0.191581 0.363568 0.054 Uiso 1 1 calc R U . . .
C59 C 0.51368(10) 0.29468(19) 0.33607(11) 0.0501(7) Uani 1 1 d . . . . .
H59 H 0.545653 0.295779 0.324046 0.060 Uiso 1 1 calc R U . . .
C60 C 0.48233(10) 0.35520(17) 0.32959(10) 0.0446(7) Uani 1 1 d . . . . .
H60 H 0.492698 0.396902 0.312491 0.054 Uiso 1 1 calc R U . . .
C62 C 0.43574(9) 0.35577(14) 0.34784(8) 0.0341(5) Uani 1 1 d . . . . .
C63 C 0.43667(10) 0.16109(15) 0.40387(9) 0.0380(6) Uani 1 1 d . . . . .
H63 H 0.400295 0.156750 0.401395 0.046 Uiso 1 1 calc R U . . .
C66 C 0.45879(13) 0.08769(17) 0.38641(12) 0.0575(8) Uani 1 1 d . . . . .
H66A H 0.453419 0.084880 0.355199 0.086 Uiso 1 1 calc R U . . .
H66B H 0.443144 0.044217 0.400448 0.086 Uiso 1 1 calc R U . . .
H66C H 0.494002 0.086910 0.392398 0.086 Uiso 1 1 calc R U . . .
C67 C 0.44895(15) 0.16932(19) 0.45146(11) 0.0609(9) Uani 1 1 d . . . . .
H67A H 0.484101 0.178697 0.454749 0.091 Uiso 1 1 calc R U . . .
H67B H 0.440114 0.122616 0.466706 0.091 Uiso 1 1 calc R U . . .
H67C H 0.430555 0.211955 0.463622 0.091 Uiso 1 1 calc R U . . .
C68 C 0.40199(9) 0.42184(14) 0.33905(8) 0.0353(5) Uani 1 1 d . . . . .
H68 H 0.373728 0.418061 0.359429 0.042 Uiso 1 1 calc R U . . .
C69 C 0.38189(10) 0.41505(17) 0.29298(9) 0.0431(6) Uani 1 1 d . . . . .
H69A H 0.408284 0.424464 0.272264 0.065 Uiso 1 1 calc R U . . .
H69B H 0.355791 0.452400 0.288726 0.065 Uiso 1 1 calc R U . . .
H69C H 0.368768 0.363936 0.288549 0.065 Uiso 1 1 calc R U . . .
C70 C 0.42630(11) 0.49947(16) 0.34589(10) 0.0465(7) Uani 1 1 d . . . . .
H70A H 0.440078 0.501972 0.375040 0.070 Uiso 1 1 calc R U . . .
H70B H 0.401833 0.539603 0.342332 0.070 Uiso 1 1 calc R U . . .
H70C H 0.452491 0.506345 0.324652 0.070 Uiso 1 1 calc R U . . .
C71 C 0.27703(9) 0.39768(13) 0.35849(8) 0.0302(5) Uani 1 1 d . . . . .
H71 H 0.288673 0.403332 0.387188 0.036 Uiso 1 1 calc R U . . .
C72 C 0.25553(9) 0.45899(14) 0.33843(8) 0.0337(5) Uani 1 1 d . . . . .
H72 H 0.252416 0.506100 0.353019 0.040 Uiso 1 1 calc R U . . .
C73 C 0.23852(9) 0.45056(14) 0.29648(8) 0.0341(5) Uani 1 1 d . . . . .
H73 H 0.224069 0.492202 0.281807 0.041 Uiso 1 1 calc R U . . .
C74 C 0.24281(9) 0.38103(14) 0.27627(8) 0.0321(5) Uani 1 1 d . . . . .
H74 H 0.230937 0.373890 0.247760 0.038 Uiso 1 1 calc R U . . .
C75 C 0.26472(8) 0.32210(13) 0.29841(7) 0.0289(5) Uani 1 1 d . . . . .
H75 H 0.267605 0.274239 0.284594 0.035 Uiso 1 1 calc R U . . .
C1S C 0.5745(2) 0.7292(4) 0.4316(2) 0.133(2) Uani 1 1 d . . . . .
H1S1 H 0.563021 0.781643 0.429493 0.200 Uiso 1 1 calc R U . . .
H1S2 H 0.586753 0.712508 0.403424 0.200 Uiso 1 1 calc R U . . .
H1S3 H 0.600952 0.726104 0.452904 0.200 Uiso 1 1 calc R U . . .
C2S C 0.53364(11) 0.67973(15) 0.44511(9) 0.0751(11) Uani 1 1 d G . . . .
C3S C 0.49387(12) 0.71038(15) 0.46547(10) 0.0893(15) Uani 1 1 d G . . . .
H3S H 0.491789 0.763659 0.469552 0.107 Uiso 1 1 calc R U . . .
C4S C 0.45709(11) 0.66431(19) 0.47994(9) 0.0900(15) Uani 1 1 d G . . . .
H4S H 0.429477 0.685598 0.494080 0.108 Uiso 1 1 calc R U . . .
C5S C 0.46008(9) 0.58758(18) 0.47406(9) 0.0799(12) Uani 1 1 d G . . . .
H5S H 0.434548 0.555592 0.484114 0.096 Uiso 1 1 calc R U . . .
C6S C 0.49986(9) 0.55692(15) 0.45371(8) 0.0650(9) Uani 1 1 d G . . . .
H6S H 0.501936 0.503646 0.449624 0.078 Uiso 1 1 calc R U . . .
C7S C 0.53663(9) 0.60299(15) 0.43923(8) 0.0643(9) Uani 1 1 d G . . . .
H7S H 0.564246 0.581707 0.425092 0.077 Uiso 1 1 calc R U . . .
C1T C 0.3701(3) 0.7848(7) 0.5660(3) 0.225(5) Uani 1 1 d . . . . .
H1T1 H 0.394807 0.752587 0.579774 0.338 Uiso 1 1 calc R U . . .
H1T2 H 0.364076 0.766842 0.536586 0.338 Uiso 1 1 calc R U . . .
H1T3 H 0.339611 0.782480 0.582635 0.338 Uiso 1 1 calc R U . . .
C2T C 0.38679(15) 0.8592(3) 0.56475(17) 0.124(2) Uani 1 1 d G . . . .
C3T C 0.38304(16) 0.8990(4) 0.60308(14) 0.148(3) Uani 1 1 d G . . . .
H3T H 0.366611 0.877126 0.627043 0.177 Uiso 1 1 calc R U . . .
C4T C 0.40323(19) 0.9707(4) 0.6065(2) 0.171(4) Uani 1 1 d G . . . .
H4T H 0.400651 0.998081 0.632790 0.205 Uiso 1 1 calc R U . . .
C5T C 0.42717(18) 1.0026(3) 0.5716(3) 0.232(6) Uani 1 1 d G . . . .
H5T H 0.441019 1.051852 0.573897 0.279 Uiso 1 1 calc R U . . .
C6T C 0.43092(16) 0.9628(4) 0.5332(2) 0.137(3) Uani 1 1 d G . . . .
H6T H 0.447347 0.984665 0.509263 0.164 Uiso 1 1 calc R U . . .
C7T C 0.41073(16) 0.8911(4) 0.52982(13) 0.111(2) Uani 1 1 d G . . . .
H7T H 0.413305 0.863713 0.503516 0.133 Uiso 1 1 calc R U . . .

loop_
_atom_site_aniso_label
_atom_site_aniso_U_11
_atom_site_aniso_U_22
_atom_site_aniso_U_33
_atom_site_aniso_U_23
_atom_site_aniso_U_13
_atom_site_aniso_U_12
Ga1 0.02451(13) 0.02347(13) 0.02350(13) -0.00198(11) 0.00007(10) 0.00119(10)
Ga2 0.02780(13) 0.01986(13) 0.02249(13) -0.00085(10) -0.00072(11) -0.00093(10)
N1 0.0254(9) 0.0264(9) 0.0249(9) -0.0004(7) -0.0024(7) 0.0041(7)
N2 0.0228(9) 0.0293(10) 0.0253(10) -0.0045(8) -0.0007(7) 0.0028(7)
N3 0.0329(10) 0.0227(9) 0.0248(9) -0.0008(7) 0.0018(8) -0.0015(8)
N4 0.0298(10) 0.0237(9) 0.0269(10) -0.0008(8) -0.0030(8) -0.0016(7)
N5 0.0289(9) 0.0229(9) 0.0268(10) 0.0001(7) 0.0002(7) -0.0006(7)
P1 0.0529(4) 0.0212(3) 0.0247(3) -0.0018(2) 0.0042(3) -0.0036(3)
C1 0.0289(11) 0.0270(11) 0.0252(11) -0.0008(9) 0.0002(9) 0.0021(9)
C2 0.0283(11) 0.0283(11) 0.0245(11) -0.0029(9) 0.0023(9) 0.0004(9)
C3 0.0337(12) 0.0298(12) 0.0262(12) -0.0026(9) 0.0027(9) -0.0017(9)
C4 0.0375(13) 0.0313(12) 0.0259(11) -0.0020(9) 0.0007(9) -0.0015(10)
C5 0.0355(12) 0.0286(11) 0.0262(11) -0.0010(9) 0.0008(9) -0.0003(9)
C6 0.0430(14) 0.0367(14) 0.0312(13) -0.0014(11) -0.0070(11) 0.0023(11)
C7 0.0569(18) 0.0471(16) 0.0329(14) -0.0004(12) -0.0164(12) -0.0005(13)
C8 0.0648(19) 0.0459(16) 0.0239(13) -0.0052(11) -0.0074(12) -0.0024(14)
C9 0.0512(15) 0.0357(13) 0.0253(12) -0.0035(10) 0.0019(11) -0.0026(12)
C10 0.0610(18) 0.0368(14) 0.0315(14) -0.0075(11) 0.0076(12) 0.0015(12)
C11 0.0527(16) 0.0377(14) 0.0367(14) -0.0051(12) 0.0114(12) 0.0083(12)
C12 0.0365(13) 0.0361(13) 0.0324(13) -0.0025(10) 0.0051(10) 0.0063(10)
C13 0.0325(12) 0.0255(11) 0.0266(11) -0.0026(9) -0.0029(9) 0.0047(9)
C14 0.0294(12) 0.0344(13) 0.0329(13) -0.0054(10) -0.0044(9) 0.0048(10)
C15 0.0343(14) 0.0506(17) 0.0530(17) -0.0065(14) -0.0083(12) 0.0111(12)
C16 0.0582(19) 0.0483(17) 0.0526(18) -0.0003(14) -0.0174(15) 0.0236(15)
C17 0.070(2) 0.0355(14) 0.0374(15) 0.0064(12) -0.0075(14) 0.0129(13)
C18 0.0460(14) 0.0303(12) 0.0273(12) -0.0014(10) -0.0013(10) 0.0039(10)
C19 0.0279(12) 0.0406(14) 0.0381(14) -0.0011(11) 0.0008(10) -0.0046(10)
C20 0.0385(15) 0.061(2) 0.062(2) -0.0045(16) 0.0127(14) -0.0101(14)
C21 0.0501(16) 0.0354(14) 0.0455(16) 0.0025(12) -0.0013(13) -0.0029(12)
C22 0.0564(17) 0.0325(13) 0.0378(15) 0.0029(11) 0.0082(12) -0.0052(12)
C23 0.065(2) 0.098(3) 0.083(3) -0.040(3) 0.007(2) -0.024(2)
C24 0.104(4) 0.177(6) 0.049(2) 0.025(3) 0.012(2) -0.052(4)
C25 0.0241(10) 0.0312(12) 0.0274(11) -0.0063(9) -0.0009(9) 0.0044(9)
C26 0.0275(11) 0.0338(13) 0.0319(12) -0.0019(10) 0.0010(9) 0.0057(9)
C28 0.0348(13) 0.0448(15) 0.0400(14) 0.0019(12) -0.0029(11) 0.0124(11)
C29 0.0270(12) 0.0567(17) 0.0454(16) -0.0037(13) -0.0057(11) 0.0117(12)
C30 0.0250(12) 0.0490(16) 0.0449(15) -0.0062(13) -0.0007(10) -0.0032(11)
C31 0.0282(11) 0.0356(13) 0.0321(13) -0.0051(10) 0.0001(9) 0.0008(10)
C32 0.0319(12) 0.0341(13) 0.0408(14) 0.0041(11) -0.0002(10) 0.0044(10)
C33 0.0575(18) 0.0392(15) 0.0450(16) 0.0000(13) 0.0095(13) -0.0051(13)
C35 0.066(2) 0.0486(18) 0.055(2) -0.0111(15) 0.0105(16) -0.0162(15)
C36 0.0332(13) 0.0366(14) 0.0500(16) 0.0019(12) -0.0012(11) -0.0069(11)
C37 0.079(2) 0.0374(17) 0.082(3) -0.0075(17) 0.008(2) -0.0025(16)
C38 0.064(2) 0.067(2) 0.058(2) 0.0144(18) 0.0142(17) -0.0029(18)
C39 0.0429(13) 0.0270(11) 0.0235(11) -0.0020(9) 0.0024(10) 0.0035(10)
C40 0.0449(14) 0.0245(11) 0.0277(12) -0.0053(9) -0.0037(10) 0.0017(10)
C41 0.0395(13) 0.0205(11) 0.0307(12) -0.0002(9) -0.0098(10) -0.0005(9)
C42 0.0535(16) 0.0442(15) 0.0301(13) -0.0096(12) 0.0085(12) -0.0033(13)
C43 0.0450(15) 0.0310(12) 0.0358(14) -0.0053(11) -0.0124(11) -0.0032(11)
C44 0.0377(12) 0.0256(11) 0.0225(11) -0.0011(9) 0.0050(9) -0.0029(9)
C45 0.0433(14) 0.0280(12) 0.0214(11) -0.0002(9) 0.0065(9) 0.0006(10)
C46 0.0526(16) 0.0274(12) 0.0280(12) 0.0026(10) 0.0082(11) -0.0007(11)
C47 0.0471(15) 0.0335(13) 0.0374(14) -0.0006(11) 0.0092(12) -0.0101(11)
C48 0.0381(13) 0.0379(14) 0.0386(14) 0.0012(11) 0.0046(11) -0.0058(11)
C49 0.0377(13) 0.0297(12) 0.0286(12) 0.0001(10) 0.0053(10) -0.0003(10)
C50 0.0434(14) 0.0350(13) 0.0330(13) 0.0083(10) 0.0033(11) 0.0025(11)
C51 0.066(2) 0.056(2) 0.0501(18) -0.0053(15) -0.0047(15) 0.0254(16)
C52 0.061(2) 0.063(2) 0.0446(17) -0.0048(15) -0.0122(15) 0.0078(16)
C53 0.0334(12) 0.0341(13) 0.0454(15) 0.0076(11) 0.0037(11) -0.0011(10)
C54 0.0489(16) 0.0502(17) 0.0471(17) 0.0118(14) -0.0041(13) 0.0015(13)
C55 0.0519(18) 0.0463(17) 0.063(2) 0.0064(15) 0.0085(15) 0.0113(14)
C56 0.0266(11) 0.0297(12) 0.0334(13) -0.0023(10) -0.0055(9) -0.0037(9)
C57 0.0301(12) 0.0328(13) 0.0410(14) -0.0012(11) -0.0062(10) -0.0023(10)
C58 0.0311(13) 0.0464(16) 0.0577(18) -0.0034(14) -0.0025(12) 0.0022(12)
C59 0.0301(14) 0.0596(19) 0.061(2) 0.0027(15) 0.0025(13) -0.0055(13)
C60 0.0377(14) 0.0465(16) 0.0497(17) 0.0045(13) 0.0000(12) -0.0130(12)
C62 0.0328(12) 0.0343(13) 0.0352(13) -0.0004(11) -0.0056(10) -0.0094(10)
C63 0.0329(13) 0.0319(13) 0.0492(16) 0.0040(11) -0.0053(11) 0.0034(10)
C66 0.061(2) 0.0341(15) 0.078(2) -0.0061(15) 0.0016(17) 0.0014(14)
C67 0.089(3) 0.0428(17) 0.0508(19) 0.0073(15) -0.0079(17) 0.0039(17)
C68 0.0384(13) 0.0323(13) 0.0353(13) 0.0053(10) -0.0034(11) -0.0075(10)
C69 0.0449(15) 0.0445(16) 0.0397(15) 0.0077(12) -0.0072(12) -0.0080(12)
C70 0.0568(18) 0.0353(14) 0.0475(16) 0.0056(13) -0.0073(14) -0.0137(13)
C71 0.0355(12) 0.0257(11) 0.0295(12) -0.0028(9) -0.0018(9) -0.0001(9)
C72 0.0379(13) 0.0245(11) 0.0388(14) -0.0015(10) -0.0003(10) 0.0055(10)
C73 0.0337(13) 0.0314(12) 0.0373(13) 0.0062(10) -0.0026(10) 0.0058(10)
C74 0.0331(12) 0.0330(12) 0.0301(12) 0.0003(10) -0.0035(10) 0.0020(10)
C75 0.0318(12) 0.0274(11) 0.0274(11) -0.0019(9) -0.0003(9) 0.0006(9)
C1S 0.153(6) 0.144(6) 0.103(4) 0.005(4) 0.001(4) -0.056(5)
C2S 0.081(3) 0.079(3) 0.065(2) -0.004(2) -0.016(2) -0.010(2)
C3S 0.112(4) 0.070(3) 0.086(3) -0.029(2) -0.046(3) 0.031(3)
C4S 0.071(3) 0.115(4) 0.083(3) -0.023(3) -0.016(2) 0.035(3)
C5S 0.068(3) 0.101(3) 0.072(3) 0.005(2) -0.008(2) 0.015(2)
C6S 0.069(2) 0.074(2) 0.052(2) 0.0001(18) -0.0089(17) 0.0078(19)
C7S 0.074(2) 0.071(2) 0.0481(19) -0.0106(17) -0.0056(17) 0.0097(19)
C1T 0.146(8) 0.310(15) 0.220(11) 0.061(11) -0.001(7) 0.005(9)
C2T 0.090(4) 0.131(6) 0.152(7) 0.013(5) -0.011(4) 0.035(4)
C3T 0.120(5) 0.238(9) 0.085(4) -0.043(5) -0.003(3) 0.106(6)
C4T 0.144(7) 0.173(8) 0.195(9) -0.086(7) -0.075(6) 0.089(6)
C5T 0.197(9) 0.328(14) 0.172(9) 0.053(10) -0.007(8) 0.193(10)
C6T 0.136(6) 0.144(6) 0.131(6) 0.019(5) -0.038(5) 0.072(5)
C7T 0.109(4) 0.145(6) 0.079(4) 0.028(4) -0.006(3) 0.046(4)

loop_
_atom_type_symbol
_atom_type_description
_atom_type_scat_dispersion_real
_atom_type_scat_dispersion_imag
_atom_type_scat_source
C C 0.0181 0.0091 'International Tables Vol C Tables 4.2.6.8 and 6.1.1.4'
H H 0.0000 0.0000 'International Tables Vol C Tables 4.2.6.8 and 6.1.1.4'
Ga Ga -1.2846 0.7763 'International Tables Vol C Tables 4.2.6.8 and 6.1.1.4'
N N 0.0311 0.0180 'International Tables Vol C Tables 4.2.6.8 and 6.1.1.4'
P P 0.2955 0.4335 'International Tables Vol C Tables 4.2.6.8 and 6.1.1.4'

loop_
_geom_angle_atom_site_label_1
_geom_angle_atom_site_label_2
_geom_angle_atom_site_label_3
_geom_angle
_geom_angle_site_symmetry_1
_geom_angle_site_symmetry_3
_geom_angle_publ_flag
N2 Ga1 N1 88.59(8) . . ?
N2 Ga1 P1 122.61(6) . . ?
N1 Ga1 P1 137.17(6) . . ?
N3 Ga2 N4 94.81(8) . . ?
N3 Ga2 N5 101.38(8) . . ?
N4 Ga2 N5 99.97(8) . . ?
N3 Ga2 P1 111.93(6) . . ?
N4 Ga2 P1 127.66(6) . . ?
N5 Ga2 P1 116.44(6) . . ?
C1 N1 C13 117.71(18) . . ?
C1 N1 Ga1 107.43(14) . . ?
C13 N1 Ga1 134.35(15) . . ?
C2 N2 C25 121.69(18) . . ?
C2 N2 Ga1 108.96(14) . . ?
C25 N2 Ga1 128.37(15) . . ?
C39 N3 C44 118.21(19) . . ?
C39 N3 Ga2 122.16(16) . . ?
C44 N3 Ga2 119.62(14) . . ?
C41 N4 C56 117.68(19) . . ?
C41 N4 Ga2 121.99(16) . . ?
C56 N4 Ga2 120.32(15) . . ?
C75 N5 C71 118.4(2) . . ?
C75 N5 Ga2 118.76(15) . . ?
C71 N5 Ga2 122.80(16) . . ?
Ga1 P1 Ga2 112.74(3) . . ?
C2 C1 N1 117.9(2) . . ?
C2 C1 C5 109.7(2) . . ?
N1 C1 C5 131.6(2) . . ?
C1 C2 N2 116.9(2) . . ?
C1 C2 C3 109.3(2) . . ?
N2 C2 C3 133.2(2) . . ?
C12 C3 C4 117.7(2) . . ?
C12 C3 C2 137.0(2) . . ?
C4 C3 C2 105.2(2) . . ?
C9 C4 C3 124.4(2) . . ?
C9 C4 C5 124.5(2) . . ?
C3 C4 C5 111.1(2) . . ?
C6 C5 C4 117.6(2) . . ?
C6 C5 C1 137.6(2) . . ?
C4 C5 C1 104.7(2) . . ?
C5 C6 C7 118.7(3) . . ?
C5 C6 H6 120.7 . . ?
C7 C6 H6 120.7 . . ?
C8 C7 C6 123.0(3) . . ?
C8 C7 H7 118.5 . . ?
C6 C7 H7 118.5 . . ?
C7 C8 C9 120.0(2) . . ?
C7 C8 H8 120.0 . . ?
C9 C8 H8 120.0 . . ?
C4 C9 C8 116.3(2) . . ?
C4 C9 C10 116.3(2) . . ?
C8 C9 C10 127.3(2) . . ?
C11 C10 C9 120.1(2) . . ?
C11 C10 H10 120.0 . . ?
C9 C10 H10 120.0 . . ?
C10 C11 C12 122.4(3) . . ?
C10 C11 H11 118.8 . . ?
C12 C11 H11 118.8 . . ?
C3 C12 C11 119.0(2) . . ?
C3 C12 H12 120.5 . . ?
C11 C12 H12 120.5 . . ?
C18 C13 C14 120.6(2) . . ?
C18 C13 N1 120.0(2) . . ?
C14 C13 N1 119.4(2) . . ?
C15 C14 C13 117.8(2) . . ?
C15 C14 C19 121.2(2) . . ?
C13 C14 C19 121.0(2) . . ?
C16 C15 C14 122.0(3) . . ?
C16 C15 H15 119.0 . . ?
C14 C15 H15 119.0 . . ?
C17 C16 C15 119.5(3) . . ?
C17 C16 H16 120.3 . . ?
C15 C16 H16 120.3 . . ?
C16 C17 C18 121.6(3) . . ?
C16 C17 H17 119.2 . . ?
C18 C17 H17 119.2 . . ?
C17 C18 C13 118.6(3) . . ?
C17 C18 C22 119.4(2) . . ?
C13 C18 C22 122.0(2) . . ?
C14 C19 C20 112.4(2) . . ?
C14 C19 C21 111.9(2) . . ?
C20 C19 C21 108.5(2) . . ?
C14 C19 H19 107.9 . . ?
C20 C19 H19 107.9 . . ?
C21 C19 H19 107.9 . . ?
C19 C20 H20A 109.5 . . ?
C19 C20 H20B 109.5 . . ?
H20A C20 H20B 109.5 . . ?
C19 C20 H20C 109.5 . . ?
H20A C20 H20C 109.5 . . ?
H20B C20 H20C 109.5 . . ?
C19 C21 H21A 109.5 . . ?
C19 C21 H21B 109.5 . . ?
H21A C21 H21B 109.5 . . ?
C19 C21 H21C 109.5 . . ?
H21A C21 H21C 109.5 . . ?
H21B C21 H21C 109.5 . . ?
C23 C22 C18 111.2(3) . . ?
C23 C22 C24 108.7(3) . . ?
C18 C22 C24 112.3(3) . . ?
C23 C22 H22 108.2 . . ?
C18 C22 H22 108.2 . . ?
C24 C22 H22 108.2 . . ?
C22 C23 H23A 109.5 . . ?
C22 C23 H23B 109.5 . . ?
H23A C23 H23B 109.5 . . ?
C22 C23 H23C 109.5 . . ?
H23A C23 H23C 109.5 . . ?
H23B C23 H23C 109.5 . . ?
C22 C24 H24A 109.5 . . ?
C22 C24 H24B 109.5 . . ?
H24A C24 H24B 109.5 . . ?
C22 C24 H24C 109.5 . . ?
H24A C24 H24C 109.5 . . ?
H24B C24 H24C 109.5 . . ?
C26 C25 C31 120.8(2) . . ?
C26 C25 N2 119.8(2) . . ?
C31 C25 N2 119.2(2) . . ?
C28 C26 C25 118.7(2) . . ?
C28 C26 C32 119.5(2) . . ?
C25 C26 C32 121.9(2) . . ?
C29 C28 C26 120.7(3) . . ?
C29 C28 H28 119.7 . . ?
C26 C28 H28 119.7 . . ?
C30 C29 C28 120.2(2) . . ?
C30 C29 H29 119.9 . . ?
C28 C29 H29 119.9 . . ?
C29 C30 C31 121.1(2) . . ?
C29 C30 H30 119.4 . . ?
C31 C30 H30 119.4 . . ?
C30 C31 C25 118.4(2) . . ?
C30 C31 C36 119.8(2) . . ?
C25 C31 C36 121.7(2) . . ?
C33 C32 C26 112.1(2) . . ?
C33 C32 C35 110.9(2) . . ?
C26 C32 C35 111.3(2) . . ?
C33 C32 H32 107.4 . . ?
C26 C32 H32 107.4 . . ?
C35 C32 H32 107.4 . . ?
C32 C33 H33A 109.5 . . ?
C32 C33 H33B 109.5 . . ?
H33A C33 H33B 109.5 . . ?
C32 C33 H33C 109.5 . . ?
H33A C33 H33C 109.5 . . ?
H33B C33 H33C 109.5 . . ?
C32 C35 H35A 109.5 . . ?
C32 C35 H35B 109.5 . . ?
H35A C35 H35B 109.5 . . ?
C32 C35 H35C 109.5 . . ?
H35A C35 H35C 109.5 . . ?
H35B C35 H35C 109.5 . . ?
C37 C36 C31 110.4(3) . . ?
C37 C36 C38 109.6(3) . . ?
C31 C36 C38 112.9(2) . . ?
C37 C36 H36 107.9 . . ?
C31 C36 H36 107.9 . . ?
C38 C36 H36 107.9 . . ?
C36 C37 H37A 109.5 . . ?
C36 C37 H37B 109.5 . . ?
H37A C37 H37B 109.5 . . ?
C36 C37 H37C 109.5 . . ?
H37A C37 H37C 109.5 . . ?
H37B C37 H37C 109.5 . . ?
C36 C38 H38A 109.5 . . ?
C36 C38 H38B 109.5 . . ?
H38A C38 H38B 109.5 . . ?
C36 C38 H38C 109.5 . . ?
H38A C38 H38C 109.5 . . ?
H38B C38 H38C 109.5 . . ?
N3 C39 C40 123.4(2) . . ?
N3 C39 C42 120.1(2) . . ?
C40 C39 C42 116.6(2) . . ?
C41 C40 C39 127.7(2) . . ?
C41 C40 H40 116.2 . . ?
C39 C40 H40 116.2 . . ?
N4 C41 C40 123.8(2) . . ?
N4 C41 C43 119.7(2) . . ?
C40 C41 C43 116.5(2) . . ?
C39 C42 H42A 109.5 . . ?
C39 C42 H42B 109.5 . . ?
H42A C42 H42B 109.5 . . ?
C39 C42 H42C 109.5 . . ?
H42A C42 H42C 109.5 . . ?
H42B C42 H42C 109.5 . . ?
C41 C43 H43A 109.5 . . ?
C41 C43 H43B 109.5 . . ?
H43A C43 H43B 109.5 . . ?
C41 C43 H43C 109.5 . . ?
H43A C43 H43C 109.5 . . ?
H43B C43 H43C 109.5 . . ?
C49 C44 C45 121.2(2) . . ?
C49 C44 N3 120.3(2) . . ?
C45 C44 N3 118.5(2) . . ?
C46 C45 C44 117.7(2) . . ?
C46 C45 C50 120.2(2) . . ?
C44 C45 C50 122.0(2) . . ?
C47 C46 C45 121.8(2) . . ?
C47 C46 H46 119.1 . . ?
C45 C46 H46 119.1 . . ?
C46 C47 C48 119.6(2) . . ?
C46 C47 H47 120.2 . . ?
C48 C47 H47 120.2 . . ?
C47 C48 C49 121.2(3) . . ?
C47 C48 H48 119.4 . . ?
C49 C48 H48 119.4 . . ?
C48 C49 C44 118.4(2) . . ?
C48 C49 C53 119.0(2) . . ?
C44 C49 C53 122.5(2) . . ?
C45 C50 C51 112.9(2) . . ?
C45 C50 C52 111.0(2) . . ?
C51 C50 C52 110.2(2) . . ?
C45 C50 H50 107.5 . . ?
C51 C50 H50 107.5 . . ?
C52 C50 H50 107.5 . . ?
C50 C51 H51A 109.5 . . ?
C50 C51 H51B 109.5 . . ?
H51A C51 H51B 109.5 . . ?
C50 C51 H51C 109.5 . . ?
H51A C51 H51C 109.5 . . ?
H51B C51 H51C 109.5 . . ?
C50 C52 H52A 109.5 . . ?
C50 C52 H52B 109.5 . . ?
H52A C52 H52B 109.5 . . ?
C50 C52 H52C 109.5 . . ?
H52A C52 H52C 109.5 . . ?
H52B C52 H52C 109.5 . . ?
C49 C53 C54 108.7(2) . . ?
C49 C53 C55 113.3(2) . . ?
C54 C53 C55 110.8(2) . . ?
C49 C53 H53 107.9 . . ?
C54 C53 H53 107.9 . . ?
C55 C53 H53 107.9 . . ?
C53 C54 H54A 109.5 . . ?
C53 C54 H54B 109.5 . . ?
H54A C54 H54B 109.5 . . ?
C53 C54 H54C 109.5 . . ?
H54A C54 H54C 109.5 . . ?
H54B C54 H54C 109.5 . . ?
C53 C55 H55A 109.5 . . ?
C53 C55 H55B 109.5 . . ?
H55A C55 H55B 109.5 . . ?
C53 C55 H55C 109.5 . . ?
H55A C55 H55C 109.5 . . ?
H55B C55 H55C 109.5 . . ?
C62 C56 C57 121.8(2) . . ?
C62 C56 N4 119.9(2) . . ?
C57 C56 N4 118.3(2) . . ?
C58 C57 C56 117.6(2) . . ?
C58 C57 C63 120.0(2) . . ?
C56 C57 C63 122.4(2) . . ?
C59 C58 C57 121.2(3) . . ?
C59 C58 H58 119.4 . . ?
C57 C58 H58 119.4 . . ?
C58 C59 C60 120.4(3) . . ?
C58 C59 H59 119.8 . . ?
C60 C59 H59 119.8 . . ?
C59 C60 C62 120.8(3) . . ?
C59 C60 H60 119.6 . . ?
C62 C60 H60 119.6 . . ?
C60 C62 C56 118.2(2) . . ?
C60 C62 C68 119.3(2) . . ?
C56 C62 C68 122.4(2) . . ?
C57 C63 C67 111.6(2) . . ?
C57 C63 C66 112.7(2) . . ?
C67 C63 C66 109.7(3) . . ?
C57 C63 H63 107.5 . . ?
C67 C63 H63 107.5 . . ?
C66 C63 H63 107.5 . . ?
C63 C66 H66A 109.5 . . ?
C63 C66 H66B 109.5 . . ?
H66A C66 H66B 109.5 . . ?
C63 C66 H66C 109.5 . . ?
H66A C66 H66C 109.5 . . ?
H66B C66 H66C 109.5 . . ?
C63 C67 H67A 109.5 . . ?
C63 C67 H67B 109.5 . . ?
H67A C67 H67B 109.5 . . ?
C63 C67 H67C 109.5 . . ?
H67A C67 H67C 109.5 . . ?
H67B C67 H67C 109.5 . . ?
C62 C68 C69 109.0(2) . . ?
C62 C68 C70 113.5(2) . . ?
C69 C68 C70 110.6(2) . . ?
C62 C68 H68 107.8 . . ?
C69 C68 H68 107.8 . . ?
C70 C68 H68 107.8 . . ?
C68 C69 H69A 109.5 . . ?
C68 C69 H69B 109.5 . . ?
H69A C69 H69B 109.5 . . ?
C68 C69 H69C 109.5 . . ?
H69A C69 H69C 109.5 . . ?
H69B C69 H69C 109.5 . . ?
C68 C70 H70A 109.5 . . ?
C68 C70 H70B 109.5 . . ?
H70A C70 H70B 109.5 . . ?
C68 C70 H70C 109.5 . . ?
H70A C70 H70C 109.5 . . ?
H70B C70 H70C 109.5 . . ?
N5 C71 C72 122.3(2) . . ?
N5 C71 H71 118.9 . . ?
C72 C71 H71 118.9 . . ?
C71 C72 C73 118.7(2) . . ?
C71 C72 H72 120.6 . . ?
C73 C72 H72 120.6 . . ?
C74 C73 C72 119.4(2) . . ?
C74 C73 H73 120.3 . . ?
C72 C73 H73 120.3 . . ?
C75 C74 C73 118.6(2) . . ?
C75 C74 H74 120.7 . . ?
C73 C74 H74 120.7 . . ?
N5 C75 C74 122.5(2) . . ?
N5 C75 H75 118.7 . . ?
C74 C75 H75 118.7 . . ?
C2S C1S H1S1 109.5 . . ?
C2S C1S H1S2 109.5 . . ?
H1S1 C1S H1S2 109.5 . . ?
C2S C1S H1S3 109.5 . . ?
H1S1 C1S H1S3 109.5 . . ?
H1S2 C1S H1S3 109.5 . . ?
C3S C2S C7S 120.0 . . ?
C3S C2S C1S 119.9(4) . . ?
C7S C2S C1S 120.0(4) . . ?
C4S C3S C2S 120.0 . . ?
C4S C3S H3S 120.0 . . ?
C2S C3S H3S 120.0 . . ?
C3S C4S C5S 120.0 . . ?
C3S C4S H4S 120.0 . . ?
C5S C4S H4S 120.0 . . ?
C4S C5S C6S 120.0 . . ?
C4S C5S H5S 120.0 . . ?
C6S C5S H5S 120.0 . . ?
C7S C6S C5S 120.0 . . ?
C7S C6S H6S 120.0 . . ?
C5S C6S H6S 120.0 . . ?
C6S C7S C2S 120.0 . . ?
C6S C7S H7S 120.0 . . ?
C2S C7S H7S 120.0 . . ?
C2T C1T H1T1 109.5 . . ?
C2T C1T H1T2 109.5 . . ?
H1T1 C1T H1T2 109.5 . . ?
C2T C1T H1T3 109.5 . . ?
H1T1 C1T H1T3 109.5 . . ?
H1T2 C1T H1T3 109.5 . . ?
C3T C2T C7T 120.0 . . ?
C3T C2T C1T 115.5(6) . . ?
C7T C2T C1T 124.1(6) . . ?
C2T C3T C4T 120.0 . . ?
C2T C3T H3T 120.0 . . ?
C4T C3T H3T 120.0 . . ?
C3T C4T C5T 120.0 . . ?
C3T C4T H4T 120.0 . . ?
C5T C4T H4T 120.0 . . ?
C6T C5T C4T 120.0 . . ?
C6T C5T H5T 120.0 . . ?
C4T C5T H5T 120.0 . . ?
C5T C6T C7T 120.0 . . ?
C5T C6T H6T 120.0 . . ?
C7T C6T H6T 120.0 . . ?
C6T C7T C2T 120.0 . . ?
C6T C7T H7T 120.0 . . ?
C2T C7T H7T 120.0 . . ?

loop_
_geom_bond_atom_site_label_1
_geom_bond_atom_site_label_2
_geom_bond_distance
_geom_bond_site_symmetry_2
_geom_bond_publ_flag
Ga1 N2 1.8888(18) . ?
Ga1 N1 1.9109(18) . ?
Ga1 P1 2.2074(7) . ?
Ga2 N3 1.9645(19) . ?
Ga2 N4 1.9652(19) . ?
Ga2 N5 2.0708(19) . ?
Ga2 P1 2.2149(6) . ?
N1 C1 1.392(3) . ?
N1 C13 1.433(3) . ?
N2 C2 1.383(3) . ?
N2 C25 1.433(3) . ?
N3 C39 1.335(3) . ?
N3 C44 1.450(3) . ?
N4 C41 1.339(3) . ?
N4 C56 1.460(3) . ?
N5 C75 1.345(3) . ?
N5 C71 1.350(3) . ?
C1 C2 1.378(3) . ?
C1 C5 1.464(3) . ?
C2 C3 1.463(3) . ?
C3 C12 1.376(3) . ?
C3 C4 1.423(3) . ?
C4 C9 1.387(3) . ?
C4 C5 1.434(3) . ?
C5 C6 1.376(3) . ?
C6 C7 1.427(4) . ?
C6 H6 0.9500 . ?
C7 C8 1.366(4) . ?
C7 H7 0.9500 . ?
C8 C9 1.426(4) . ?
C8 H8 0.9500 . ?
C9 C10 1.427(4) . ?
C10 C11 1.367(4) . ?
C10 H10 0.9500 . ?
C11 C12 1.424(4) . ?
C11 H11 0.9500 . ?
C12 H12 0.9500 . ?
C13 C18 1.409(3) . ?
C13 C14 1.411(3) . ?
C14 C15 1.394(3) . ?
C14 C19 1.514(4) . ?
C15 C16 1.381(5) . ?
C15 H15 0.9500 . ?
C16 C17 1.367(5) . ?
C16 H16 0.9500 . ?
C17 C18 1.393(4) . ?
C17 H17 0.9500 . ?
C18 C22 1.512(4) . ?
C19 C20 1.533(4) . ?
C19 C21 1.533(4) . ?
C19 H19 1.0000 . ?
C20 H20A 0.9800 . ?
C20 H20B 0.9800 . ?
C20 H20C 0.9800 . ?
C21 H21A 0.9800 . ?
C21 H21B 0.9800 . ?
C21 H21C 0.9800 . ?
C22 C23 1.505(4) . ?
C22 C24 1.523(5) . ?
C22 H22 1.0000 . ?
C23 H23A 0.9800 . ?
C23 H23B 0.9800 . ?
C23 H23C 0.9800 . ?
C24 H24A 0.9800 . ?
C24 H24B 0.9800 . ?
C24 H24C 0.9800 . ?
C25 C26 1.400(3) . ?
C25 C31 1.404(3) . ?
C26 C28 1.399(3) . ?
C26 C32 1.521(3) . ?
C28 C29 1.387(4) . ?
C28 H28 0.9500 . ?
C29 C30 1.371(4) . ?
C29 H29 0.9500 . ?
C30 C31 1.400(3) . ?
C30 H30 0.9500 . ?
C31 C36 1.516(4) . ?
C32 C33 1.518(4) . ?
C32 C35 1.522(4) . ?
C32 H32 1.0000 . ?
C33 H33A 0.9800 . ?
C33 H33B 0.9800 . ?
C33 H33C 0.9800 . ?
C35 H35A 0.9800 . ?
C35 H35B 0.9800 . ?
C35 H35C 0.9800 . ?
C36 C37 1.515(4) . ?
C36 C38 1.539(4) . ?
C36 H36 1.0000 . ?
C37 H37A 0.9800 . ?
C37 H37B 0.9800 . ?
C37 H37C 0.9800 . ?
C38 H38A 0.9800 . ?
C38 H38B 0.9800 . ?
C38 H38C 0.9800 . ?
C39 C40 1.404(3) . ?
C39 C42 1.512(3) . ?
C40 C41 1.403(4) . ?
C40 H40 0.9500 . ?
C41 C43 1.515(3) . ?
C42 H42A 0.9800 . ?
C42 H42B 0.9800 . ?
C42 H42C 0.9800 . ?
C43 H43A 0.9800 . ?
C43 H43B 0.9800 . ?
C43 H43C 0.9800 . ?
C44 C49 1.400(3) . ?
C44 C45 1.412(3) . ?
C45 C46 1.396(3) . ?
C45 C50 1.520(4) . ?
C46 C47 1.377(4) . ?
C46 H46 0.9500 . ?
C47 C48 1.384(4) . ?
C47 H47 0.9500 . ?
C48 C49 1.396(3) . ?
C48 H48 0.9500 . ?
C49 C53 1.513(3) . ?
C50 C51 1.527(4) . ?
C50 C52 1.528(4) . ?
C50 H50 1.0000 . ?
C51 H51A 0.9800 . ?
C51 H51B 0.9800 . ?
C51 H51C 0.9800 . ?
C52 H52A 0.9800 . ?
C52 H52B 0.9800 . ?
C52 H52C 0.9800 . ?
C53 C54 1.530(4) . ?
C53 C55 1.534(4) . ?
C53 H53 1.0000 . ?
C54 H54A 0.9800 . ?
C54 H54B 0.9800 . ?
C54 H54C 0.9800 . ?
C55 H55A 0.9800 . ?
C55 H55B 0.9800 . ?
C55 H55C 0.9800 . ?
C56 C62 1.400(3) . ?
C56 C57 1.406(3) . ?
C57 C58 1.400(4) . ?
C57 C63 1.513(4) . ?
C58 C59 1.374(4) . ?
C58 H58 0.9500 . ?
C59 C60 1.384(4) . ?
C59 H59 0.9500 . ?
C60 C62 1.393(4) . ?
C60 H60 0.9500 . ?
C62 C68 1.511(4) . ?
C63 C67 1.520(4) . ?
C63 C66 1.528(4) . ?
C63 H63 1.0000 . ?
C66 H66A 0.9800 . ?
C66 H66B 0.9800 . ?
C66 H66C 0.9800 . ?
C67 H67A 0.9800 . ?
C67 H67B 0.9800 . ?
C67 H67C 0.9800 . ?
C68 C69 1.535(4) . ?
C68 C70 1.537(3) . ?
C68 H68 1.0000 . ?
C69 H69A 0.9800 . ?
C69 H69B 0.9800 . ?
C69 H69C 0.9800 . ?
C70 H70A 0.9800 . ?
C70 H70B 0.9800 . ?
C70 H70C 0.9800 . ?
C71 C72 1.379(3) . ?
C71 H71 0.9500 . ?
C72 C73 1.389(4) . ?
C72 H72 0.9500 . ?
C73 C74 1.382(3) . ?
C73 H73 0.9500 . ?
C74 C75 1.382(3) . ?
C74 H74 0.9500 . ?
C75 H75 0.9500 . ?
C1S C2S 1.478(6) . ?
C1S H1S1 0.9800 . ?
C1S H1S2 0.9800 . ?
C1S H1S3 0.9800 . ?
C2S C3S 1.3682(16) . ?
C2S C7S 1.3683(16) . ?
C3S C4S 1.3682(16) . ?
C3S H3S 0.9500 . ?
C4S C5S 1.3682(16) . ?
C4S H4S 0.9500 . ?
C5S C6S 1.3682(16) . ?
C5S H5S 0.9500 . ?
C6S C7S 1.3682(16) . ?
C6S H6S 0.9500 . ?
C7S H7S 0.9500 . ?
C1T C2T 1.390(11) . ?
C1T H1T1 0.9800 . ?
C1T H1T2 0.9800 . ?
C1T H1T3 0.9800 . ?
C2T C3T 1.384(3) . ?
C2T C7T 1.384(3) . ?
C3T C4T 1.384(3) . ?
C3T H3T 0.9500 . ?
C4T C5T 1.385(3) . ?
C4T H4T 0.9500 . ?
C5T C6T 1.384(3) . ?
C5T H5T 0.9500 . ?
C6T C7T 1.384(3) . ?
C6T H6T 0.9500 . ?
C7T H7T 0.9500 . ?
